data_2001902
loop_
_publ_author_name
'Strasdeit, H.'
'B\"usching, I.'
'Duhme, A.-K.'
'Pohl, S.'

_publ_section_title
;
 Structure of the two-coordinate cadmium complex
 bis(pentafluorophenyl)cadmium(II), [Cd(C~6~F~5~)~2~]
;
_journal_issue 3
_journal_name_full 'Acta Crystallographica Section C'
_journal_page_first 576
_journal_page_last 578
_journal_paper_doi 10.1107/S010827019201014X
_journal_volume 49
_journal_year 1993
_chemical_formula_sum 'C12 Cd F10'
_chemical_formula_weight 446.53
_space_group_IT_number 14
_space_group_name_Hall '-P 2yn'
_space_group_name_H-M_alt 'P 1 21/n 1'
_symmetry_cell_setting monoclinic
_symmetry_space_group_name_Hall '-P 2yn'
_symmetry_space_group_name_H-M 'P 1 21/n 1'
_atom_type_scat_source IntTabIV
_cell_angle_alpha 90
_cell_angle_beta 108.940(10)
_cell_angle_gamma 90
_cell_formula_units_Z 4
_cell_length_a 12.0300(10)
_cell_length_b 7.7920(10)
_cell_length_c 13.7110(10)
_cell_measurement_reflns_used 42
_cell_measurement_temperature 297
_cell_measurement_theta_max 20
_cell_measurement_theta_min 16
_cell_volume 1215.7(2)
_diffrn_measurement_device 'Siemens/Stoe AED-2'
_diffrn_measurement_method \w/2\q
_diffrn_radiation_type MoK\a
_diffrn_radiation_wavelength 0.71069
_diffrn_reflns_av_R_equivalents 0.021
_diffrn_reflns_limit_h_max 15
_diffrn_reflns_limit_h_min 0
_diffrn_reflns_limit_k_max 9
_diffrn_reflns_limit_k_min 0
_diffrn_reflns_limit_l_max 17
_diffrn_reflns_limit_l_min -17
_diffrn_reflns_number 2987
_diffrn_reflns_theta_max 27
_diffrn_standards_decay_% -3
_diffrn_standards_interval_time 45
_diffrn_standards_number 3
_exptl_absorpt_coefficient_mu 1.86
_exptl_absorpt_correction_T_max 0.3288
_exptl_absorpt_correction_T_min 0.2657
_exptl_absorpt_correction_type empirical
_exptl_crystal_colour Colourless
_exptl_crystal_density_diffrn 2.440
_exptl_crystal_description 'Truncated parallelepiped'
_exptl_crystal_size_max 0.38
_exptl_crystal_size_mid 0.27
_exptl_crystal_size_min 0.23
_refine_diff_density_max 0.35
_refine_diff_density_min -0.43
_refine_ls_number_parameters 208
_refine_ls_number_reflns 2213
_refine_ls_R_factor_obs 0.027
_refine_ls_shift/esd_max 0.002
_refine_ls_structure_factor_coef F
_refine_ls_weighting_details 'w = 0.8996/[\s^2^(F)+0.0002F^2^]'
_refine_ls_weighting_scheme calc
_refine_ls_wR_factor_obs 0.029
_reflns_number_observed 2226
_reflns_number_total 2648
_reflns_observed_criterion I>2\s(I)
_cod_data_source_file se1005.cif
_cod_data_source_block se1005_structure_1_of_1
_cod_depositor_comments
;
The following automatic conversions were performed:

'_refine_ls_weighting_scheme' value 'w =
0.8996/[\s^2^(F)+0.0002F^2^]' was changed to 'calc'. New tag
'_refine_ls_weighting_details' was created. The value of the new tag
was set to 'w = 0.8996/[\s^2^(F)+0.0002F^2^]'.

Automatic conversion script
Id: cif_fix_values 3143 2015-03-26 13:38:13Z robertas 
;
_cod_original_cell_volume 1215.7
_cod_original_formula_sum 'C12 Cd1 F10'
_cod_database_code 2001902

loop_
_space_group_symop_id
_space_group_symop_operation_xyz
1 x,y,z
2 -x+1/2,y+1/2,-z+1/2
3 -x,-y,-z
4 x+1/2,-y+1/2,z+1/2

loop_
_atom_site_label
_atom_site_fract_x
_atom_site_fract_y
_atom_site_fract_z
_atom_site_U_iso_or_equiv
Cd .15716(2) .38081(3) .40269(2) .05120(10)
F(1) .2590(2) .6580(3) .26810(10) .0708(5)
F(2) .4495(2) .8637(3) .3254(2) .0692(5)
F(3) .5928(2) .8662(2) .5236(2) .0602(5)
F(4) .5375(2) .6812(3) .66850(10) .0637(5)
F(5) .3491(2) .4729(3) .61320(10) .0619(5)
F(6) .1676(2) -.0274(3) .3967(2) .0679(5)
F(7) .0066(2) -.2764(2) .3758(2) .0690(6)
F(8) -.2183(2) -.1926(3) .3551(2) .0686(5)
F(9) -.2846(2) .1406(3) .3467(2) .0716(6)
F(10) -.1230(2) .3912(2) .3697(2) .0728(6)
C(1) .2971(2) .5583(4) .4395(2) .0439(6)
C(2) .3261(3) .6603(4) .3694(2) .0450(6)
C(3) .4231(3) .7655(4) .3954(2) .0446(6)
C(4) .4947(2) .7702(3) .4967(2) .0421(6)
C(5) .4676(2) .6746(4) .5701(2) .0427(6)
C(6) .3697(2) .5708(3) .5395(2) .0427(6)
C(7) .0270(3) .1896(4) .3807(2) .0447(6)
C(8) .0550(3) .0190(4) .3821(2) .0462(6)
C(9) -.0254(3) -.1108(4) .3721(2) .0472(7)
C(10) -.1397(3) -.0679(4) .3605(2) .0475(7)
C(11) -.1722(3) .1011(4) .3581(2) .0479(7)
C(12) -.0885(3) .2262(4) .3687(2) .0463(6)

loop_
_geom_angle_atom_site_label_1
_geom_angle_atom_site_label_2
_geom_angle_atom_site_label_3
_geom_angle
C(1) Cd C(7) 173.90(10)
Cd C(1) C(2) 125.1(2)
Cd C(1) C(6) 119.1(2)
C(2) C(1) C(6) 115.7(3)
C(1) C(2) F(1) 120.2(3)
C(3) C(2) F(1) 116.5(3)
C(1) C(2) C(3) 123.3(3)
C(2) C(3) F(2) 122.1(3)
C(4) C(3) F(2) 119.3(3)
C(2) C(3) C(4) 118.6(3)
C(3) C(4) F(3) 119.9(3)
C(5) C(4) F(3) 119.8(3)
C(3) C(4) C(5) 120.3(3)
C(4) C(5) F(4) 119.8(3)
Cd C(7) C(8) 121.0(2)
Cd C(7) C(12) 123.0(2)
C(8) C(7) C(12) 115.9(3)
C(7) C(8) F(6) 119.5(3)
C(9) C(8) F(6) 117.1(3)
C(7) C(8) C(9) 123.4(3)
C(8) C(9) F(7) 121.3(3)
C(10) C(9) F(7) 120.1(3)
C(8) C(9) C(10) 118.6(3)
C(9) C(10) F(8) 119.5(3)
C(11) C(10) F(8) 120.2(3)
C(9) C(10) C(11) 120.3(3)
C(10) C(11) F(9) 119.4(3)
C(12) C(11) F(9) 121.6(3)
C(6) C(5) F(4) 121.6(3)
C(4) C(5) C(6) 118.6(3)
C(1) C(6) F(5) 119.7(3)
C(5) C(6) F(5) 116.7(3)
C(1) C(6) C(5) 123.5(3)
C(10) C(11) C(12) 119.0(3)
C(7) C(12) F(10) 119.8(3)
C(11) C(12) F(10) 117.3(3)
C(7) C(12) C(11) 122.9(3)

loop_
_geom_bond_atom_site_label_1
_geom_bond_atom_site_label_2
_geom_bond_distance
Cd C(1) 2.109(3)
Cd C(7) 2.111(3)
C(2) F(1) 1.361(3)
C(3) F(2) 1.345(3)
C(4) F(3) 1.344(3)
C(5) F(4) 1.340(3)
C(6) F(5) 1.352(3)
C(8) F(6) 1.353(3)
C(9) F(7) 1.343(3)
C(10) F(8) 1.342(3)
C(11) F(9) 1.346(3)
C(12) F(10) 1.353(3)
C(1) C(2) 1.377(4)
C(1) C(6) 1.369(4)
C(2) C(3) 1.374(4)
C(3) C(4) 1.376(4)
C(4) C(5) 1.374(4)
C(5) C(6) 1.377(4)
C(7) C(8) 1.370(4)
C(7) C(12) 1.376(4)
C(8) C(9) 1.375(4)
C(9) C(10) 1.373(5)
C(10) C(11) 1.371(4)
C(11) C(12) 1.374(4)
